data_4118284
loop_
_publ_author_name
'Christopher R. Jones'
'Pranjal K. Baruah'
'Amber L. Thompson'
'Steve Scheiner'
'Martin D. Smith'

_publ_contact_author 'Martin D. Smith'
_publ_contact_author_email martin.smith@chem.ox.ac.uk
_publ_contact_author_fax '+44 1865 285002'
_publ_contact_author_phone '+44 1865 285103'
_publ_section_title
;
 Can a C-H...O Interaction Be a Determinant of Conformation?
;
_journal_name_full 'Journal of the American Chemical Society'
_journal_page_first 12064
_journal_page_last 12071
_journal_paper_doi 10.1021/ja301318a
_journal_volume 134
_journal_year 2012
_chemical_absolute_configuration
;
 1354 Friedel pairs were  averaged for the refinement.
;
_chemical_formula_moiety 'C19 H23 F5 N2 O4, 0.5(C4 H8 O2)'
_chemical_formula_sum 'C21 H27 F5 N2 O5'
_chemical_formula_weight 482.45
_space_group_IT_number 19
_symmetry_cell_setting orthorhombic
_symmetry_space_group_name_Hall 'P 2ac 2ab'
_symmetry_space_group_name_H-M 'P 21 21 21'
_atom_sites_solution_hydrogens geom
_atom_sites_solution_primary direct
_atom_sites_solution_secondary difmap
_audit_creation_method SHELXL-97
_cell_angle_alpha 90.00
_cell_angle_beta 90.00
_cell_angle_gamma 90.00
_cell_formula_units_Z 4
_cell_length_a 5.5348(1)
_cell_length_b 15.9379(3)
_cell_length_c 26.4500(6)
_cell_measurement_reflns_used 33255
_cell_measurement_temperature 180(2)
_cell_measurement_theta_max 25.03
_cell_measurement_theta_min 1.00
_cell_volume 2333.24(8)
_computing_cell_refinement 'HKL Scalepack (Otwinowski & Minor 1997)'
_computing_data_collection 'Collect (Nonius B.V. 1998)'
_computing_data_reduction
;
 HKL Denzo and Scalepack (Otwinowski & Minor 1997)
;
_computing_publication_material 'SHELXL-97 (Sheldrick 1997)'
_computing_structure_refinement 'SHELXL-97 (Sheldrick 1997)'
_computing_structure_solution 'SIR-92 (Altomare et al. 1994)'
_diffrn_ambient_temperature 180(2)
_diffrn_measured_fraction_theta_full 0.941
_diffrn_measured_fraction_theta_max 0.941
_diffrn_measurement_device_type 'Nonius Kappa CCD'
_diffrn_measurement_method 'Thin slice \w and \f scans'
_diffrn_radiation_source 'fine-focus sealed tube'
_diffrn_radiation_type MoK\a
_diffrn_radiation_wavelength 0.71073
_diffrn_reflns_av_R_equivalents 0.0308
_diffrn_reflns_av_sigmaI/netI 0.0312
_diffrn_reflns_limit_h_max 6
_diffrn_reflns_limit_h_min -6
_diffrn_reflns_limit_k_max 18
_diffrn_reflns_limit_k_min -15
_diffrn_reflns_limit_l_max 31
_diffrn_reflns_limit_l_min -31
_diffrn_reflns_number 8954
_diffrn_reflns_theta_full 25.07
_diffrn_reflns_theta_max 25.07
_diffrn_reflns_theta_min 3.76
_exptl_absorpt_coefficient_mu 0.123
_exptl_absorpt_correction_T_max 0.969
_exptl_absorpt_correction_T_min 0.887
_exptl_absorpt_correction_type multi-scan
_exptl_absorpt_process_details
;
 multi-scan from symmetry-related measurements 
 Sortav (Blessing 1995)
;
_exptl_crystal_colour colourless
_exptl_crystal_density_diffrn 1.373
_exptl_crystal_description block
_exptl_crystal_F_000 1008
_exptl_crystal_size_max 0.46
_exptl_crystal_size_mid 0.23
_exptl_crystal_size_min 0.21
_refine_diff_density_max 0.317
_refine_diff_density_min -0.342
_refine_diff_density_rms 0.056
_refine_ls_abs_structure_details 'Flack H D (1983), Acta Cryst. A39, 876-881'
_refine_ls_abs_structure_Flack -3(2)
_refine_ls_extinction_method none
_refine_ls_goodness_of_fit_ref 1.025
_refine_ls_hydrogen_treatment constr
_refine_ls_matrix_type full
_refine_ls_number_parameters 295
_refine_ls_number_reflns 2287
_refine_ls_number_restraints 13
_refine_ls_restrained_S_all 1.030
_refine_ls_R_factor_all 0.0827
_refine_ls_R_factor_gt 0.0730
_refine_ls_shift/su_max 0.542
_refine_ls_shift/su_mean 0.030
_refine_ls_structure_factor_coef Fsqd
_refine_ls_weighting_details 'calc w=1/[\s^2^(Fo^2^)+(0.1421P)^2^+1.1110P] where P=(Fo^2^+2Fc^2^)/3'
_refine_ls_weighting_scheme calc
_refine_ls_wR_factor_gt 0.2019
_refine_ls_wR_factor_ref 0.2151
_reflns_number_gt 1965
_reflns_number_total 2287
_reflns_threshold_expression >2sigma(I)
_oxford_structure_analysis_title ms0804
_cod_data_source_file ja301318a_si_002_5.cif
_cod_data_source_block 6
_cod_database_code 4118284

loop_
_symmetry_equiv_pos_as_xyz
'x, y, z'
'-x+1/2, -y, z+1/2'
'x+1/2, -y+1/2, -z'
'-x, y+1/2, -z+1/2'

loop_
_atom_site_label
_atom_site_type_symbol
_atom_site_fract_x
_atom_site_fract_y
_atom_site_fract_z
_atom_site_U_iso_or_equiv
_atom_site_adp_type
_atom_site_occupancy
_atom_site_symmetry_multiplicity
_atom_site_calc_flag
_atom_site_refinement_flags
_atom_site_disorder_assembly
_atom_site_disorder_group
O1 O -0.2010(16) 0.6381(3) 0.23164(19) 0.143(3) Uani 1 1 d . . .
O2 O 0.3370(9) 0.4037(2) 0.24369(12) 0.0723(11) Uani 1 1 d . . .
O3 O 0.3878(9) 0.4618(2) 0.14146(12) 0.0775(12) Uani 1 1 d . . .
O4 O 0.3300(7) 0.3601(2) 0.08379(12) 0.0667(10) Uani 1 1 d . . .
N1 N 0.0755(13) 0.5320(2) 0.22786(15) 0.0834(17) Uani 1 1 d . . .
H1 H 0.1815 0.5091 0.2073 0.100 Uiso 1 1 calc R . .
N2 N 0.5154(7) 0.3290(2) 0.15434(12) 0.0480(8) Uani 1 1 d . . .
C1 C -0.3020(13) 0.4994(4) 0.3963(2) 0.0821(17) Uani 1 1 d . . .
F1 F -0.3458(16) 0.4483(4) 0.4316(2) 0.190(4) Uani 1 1 d . . .
F2 F -0.2084(9) 0.5685(3) 0.41966(17) 0.1274(17) Uani 1 1 d . . .
F3 F -0.5101(8) 0.5325(3) 0.37988(17) 0.1064(13) Uani 1 1 d . . .
C2 C -0.1406(11) 0.4697(3) 0.35538(18) 0.0645(13) Uani 1 1 d . . .
C3 C -0.1228(12) 0.5151(3) 0.31077(18) 0.0659(14) Uani 1 1 d . . .
H3 H -0.2229 0.5627 0.3055 0.079 Uiso 1 1 calc R . .
C4 C 0.0397(12) 0.4911(3) 0.27424(16) 0.0615(13) Uani 1 1 d . . .
C5 C 0.1831(11) 0.4197(3) 0.28240(16) 0.0601(12) Uani 1 1 d . . .
C6 C 0.1631(11) 0.3735(3) 0.32623(16) 0.0624(13) Uani 1 1 d . . .
H6 H 0.2595 0.3249 0.3312 0.075 Uiso 1 1 calc R . .
C7 C 0.0000(11) 0.3990(3) 0.36315(17) 0.0651(13) Uani 1 1 d . . .
H7 H -0.0149 0.3680 0.3937 0.078 Uiso 1 1 calc R . .
C8 C -0.032(2) 0.6013(4) 0.2115(2) 0.115(3) Uani 1 1 d . . .
C9 C 0.085(3) 0.6352(5) 0.1611(3) 0.159(6) Uani 1 1 d . . .
H9 H 0.1956 0.5933 0.1451 0.191 Uiso 1 1 calc R . .
F4 F 0.2018(17) 0.7095(3) 0.1729(2) 0.167(3) Uani 1 1 d . . .
F5 F -0.096(3) 0.6567(4) 0.13090(19) 0.225(5) Uani 1 1 d . . .
C10 C 0.5112(10) 0.3391(3) 0.24778(16) 0.0582(12) Uani 1 1 d . . .
H10A H 0.4320 0.2835 0.2503 0.070 Uiso 1 1 calc R . .
H10B H 0.6141 0.3476 0.2780 0.070 Uiso 1 1 calc R . .
C11 C 0.6616(9) 0.3452(3) 0.19936(17) 0.0578(12) Uani 1 1 d . . .
H11 H 0.7403 0.4015 0.1970 0.069 Uiso 1 1 calc R . .
C12 C 0.8501(10) 0.2764(5) 0.1975(2) 0.0809(17) Uani 1 1 d . . .
H12A H 0.9898 0.2936 0.1765 0.097 Uiso 1 1 calc R . .
H12B H 0.9080 0.2624 0.2318 0.097 Uiso 1 1 calc R . .
C13 C 0.7218(12) 0.2035(4) 0.1742(2) 0.0767(16) Uani 1 1 d . . .
H13A H 0.6285 0.1721 0.1999 0.092 Uiso 1 1 calc R . .
H13B H 0.8378 0.1648 0.1578 0.092 Uiso 1 1 calc R . .
C14 C 0.5530(11) 0.2434(3) 0.1349(2) 0.0690(14) Uani 1 1 d . . .
H14A H 0.6292 0.2445 0.1011 0.083 Uiso 1 1 calc R . .
H14B H 0.3982 0.2124 0.1328 0.083 Uiso 1 1 calc R . .
C15 C 0.4071(9) 0.3899(3) 0.12790(16) 0.0508(11) Uani 1 1 d . . .
C16 C 0.1860(10) 0.4096(4) 0.0484(2) 0.0741(15) Uani 1 1 d . . .
C17 C 0.153(3) 0.3496(7) 0.0046(4) 0.172(6) Uani 1 1 d . . .
H17A H 0.0664 0.2996 0.0162 0.258 Uiso 1 1 calc R . .
H17B H 0.3119 0.3331 -0.0086 0.258 Uiso 1 1 calc R . .
H17C H 0.0604 0.3771 -0.0222 0.258 Uiso 1 1 calc R . .
C18 C 0.3206(12) 0.4884(5) 0.0312(3) 0.099(2) Uani 1 1 d . . .
H18A H 0.3490 0.5251 0.0604 0.149 Uiso 1 1 calc R . .
H18B H 0.2232 0.5183 0.0060 0.149 Uiso 1 1 calc R . .
H18C H 0.4758 0.4724 0.0162 0.149 Uiso 1 1 calc R . .
C19 C -0.0471(12) 0.4371(8) 0.0741(5) 0.146(4) Uani 1 1 d . . .
H19A H -0.0101 0.4595 0.1077 0.219 Uiso 1 1 calc R . .
H19B H -0.1556 0.3888 0.0775 0.219 Uiso 1 1 calc R . .
H19C H -0.1257 0.4806 0.0537 0.219 Uiso 1 1 calc R . .
C52 C 0.360(10) 0.721(3) -0.0103(17) 0.385(12) Uiso 0.50 1 d PD A -1
H52A H 0.3837 0.7085 0.0260 0.462 Uiso 0.50 1 calc PR A -1
H52B H 0.3510 0.6666 -0.0283 0.462 Uiso 0.50 1 calc PR A -1
C51 C 0.124(9) 0.763(5) -0.016(3) 0.385(12) Uiso 0.50 1 d PD A -1
H51A H 0.0688 0.7823 0.0174 0.578 Uiso 0.50 1 calc PR A -1
H51B H 0.0065 0.7228 -0.0296 0.578 Uiso 0.50 1 calc PR A -1
H51C H 0.1397 0.8106 -0.0387 0.578 Uiso 0.50 1 calc PR A -1
O53 O 0.574(8) 0.764(2) -0.0281(11) 0.385(12) Uiso 0.50 1 d PD A -1
C54 C 0.813(9) 0.733(2) -0.0163(16) 0.385(12) Uiso 0.50 1 d PD A -1
C55 C 0.829(12) 0.642(2) -0.005(3) 0.385(12) Uiso 0.50 1 d PD A -1
H55A H 0.7264 0.6291 0.0248 0.578 Uiso 0.50 1 calc PR A -1
H55B H 0.9965 0.6271 0.0032 0.578 Uiso 0.50 1 calc PR A -1
H55C H 0.7733 0.6092 -0.0337 0.578 Uiso 0.50 1 calc PR A -1
O56 O 1.021(8) 0.769(3) -0.0445(19) 0.385(12) Uiso 0.50 1 d PD A -1

loop_
_atom_site_aniso_label
_atom_site_aniso_U_11
_atom_site_aniso_U_22
_atom_site_aniso_U_33
_atom_site_aniso_U_23
_atom_site_aniso_U_13
_atom_site_aniso_U_12
O1 0.260(8) 0.088(3) 0.081(3) 0.007(2) 0.031(5) 0.093(5)
O2 0.111(3) 0.0596(19) 0.0465(16) 0.0025(14) 0.0093(19) 0.017(2)
O3 0.129(4) 0.051(2) 0.0526(17) 0.0030(15) 0.009(2) 0.006(2)
O4 0.081(2) 0.0642(19) 0.0550(17) -0.0052(14) -0.0195(19) 0.013(2)
N1 0.158(5) 0.043(2) 0.050(2) 0.0014(16) 0.016(3) 0.019(3)
N2 0.0492(19) 0.0488(19) 0.0459(17) -0.0036(15) -0.0024(16) -0.0003(18)
C1 0.094(5) 0.090(4) 0.063(3) -0.010(3) 0.008(3) -0.003(4)
F1 0.282(9) 0.153(4) 0.135(4) 0.061(3) 0.135(5) 0.092(5)
F2 0.113(3) 0.166(4) 0.103(3) -0.077(3) 0.006(3) 0.002(3)
F3 0.079(2) 0.136(3) 0.104(3) -0.020(3) 0.008(2) 0.004(3)
C2 0.077(3) 0.061(3) 0.055(2) -0.013(2) 0.003(3) -0.012(3)
C3 0.093(4) 0.051(2) 0.054(2) -0.012(2) -0.004(3) -0.003(3)
C4 0.099(4) 0.045(2) 0.041(2) -0.0091(17) -0.005(2) -0.003(3)
C5 0.084(3) 0.052(3) 0.044(2) -0.0070(19) 0.000(2) -0.005(3)
C6 0.084(3) 0.059(3) 0.045(2) 0.003(2) -0.002(3) -0.001(3)
C7 0.079(3) 0.069(3) 0.047(2) 0.004(2) -0.003(3) -0.007(3)
C8 0.232(11) 0.055(3) 0.057(3) 0.007(2) 0.023(5) 0.045(5)
C9 0.334(17) 0.077(5) 0.066(4) 0.020(3) 0.047(7) 0.095(8)
F4 0.283(8) 0.095(3) 0.124(4) 0.025(3) 0.069(5) 0.047(5)
F5 0.442(15) 0.151(5) 0.082(3) 0.036(3) -0.027(6) 0.055(8)
C10 0.065(3) 0.065(3) 0.045(2) 0.001(2) -0.012(2) -0.008(3)
C11 0.053(2) 0.069(3) 0.052(2) 0.000(2) -0.009(2) -0.018(2)
C12 0.044(2) 0.127(5) 0.072(3) 0.011(3) -0.004(3) 0.007(3)
C13 0.075(3) 0.079(4) 0.076(3) 0.003(3) -0.002(3) 0.033(3)
C14 0.082(3) 0.061(3) 0.064(3) -0.011(2) -0.009(3) 0.017(3)
C15 0.058(2) 0.049(3) 0.045(2) -0.0029(18) 0.004(2) 0.003(2)
C16 0.054(3) 0.100(4) 0.068(3) 0.017(3) -0.013(3) 0.011(3)
C17 0.252(14) 0.140(7) 0.124(7) -0.018(5) -0.134(9) 0.027(8)
C18 0.072(4) 0.143(6) 0.082(4) 0.054(4) -0.009(3) -0.002(5)
C19 0.051(3) 0.198(10) 0.190(10) 0.079(8) 0.014(5) 0.032(5)

loop_
_atom_type_symbol
_atom_type_description
_atom_type_scat_dispersion_real
_atom_type_scat_dispersion_imag
_atom_type_scat_source
C C 0.0033 0.0016 'International Tables Vol C Tables 4.2.6.8 and 6.1.1.4'
H H 0.0000 0.0000 'International Tables Vol C Tables 4.2.6.8 and 6.1.1.4'
F F 0.0171 0.0103 'International Tables Vol C Tables 4.2.6.8 and 6.1.1.4'
N N 0.0061 0.0033 'International Tables Vol C Tables 4.2.6.8 and 6.1.1.4'
O O 0.0106 0.0060 'International Tables Vol C Tables 4.2.6.8 and 6.1.1.4'

loop_
_geom_angle_atom_site_label_1
_geom_angle_atom_site_label_2
_geom_angle_atom_site_label_3
_geom_angle
C5 O2 C10 120.5(4)
C15 O4 C16 123.0(4)
C8 N1 C4 127.5(6)
C8 N1 H1 116.2
C4 N1 H1 116.2
C15 N2 C11 123.1(4)
C15 N2 C14 123.6(4)
C11 N2 C14 111.6(4)
F1 C1 F3 109.2(7)
F1 C1 F2 105.0(6)
F3 C1 F2 98.9(5)
F1 C1 C2 116.7(6)
F3 C1 C2 114.1(5)
F2 C1 C2 111.1(5)
C7 C2 C3 120.7(5)
C7 C2 C1 119.4(5)
C3 C2 C1 119.8(5)
C4 C3 C2 119.9(5)
C4 C3 H3 120.0
C2 C3 H3 120.0
C3 C4 C5 119.2(4)
C3 C4 N1 125.2(5)
C5 C4 N1 115.6(5)
O2 C5 C6 125.8(5)
O2 C5 C4 113.1(4)
C6 C5 C4 121.2(5)
C5 C6 C7 119.1(5)
C5 C6 H6 120.4
C7 C6 H6 120.4
C2 C7 C6 119.9(4)
C2 C7 H7 120.1
C6 C7 H7 120.1
O1 C8 N1 126.7(7)
O1 C8 C9 121.1(6)
N1 C8 C9 112.2(8)
F5 C9 F4 105.6(6)
F5 C9 C8 106.7(11)
F4 C9 C8 107.1(6)
F5 C9 H9 112.3
F4 C9 H9 112.4
C8 C9 H9 112.4
O2 C10 C11 105.1(4)
O2 C10 H10A 110.7
C11 C10 H10A 110.7
O2 C10 H10B 110.7
C11 C10 H10B 110.7
H10A C10 H10B 108.8
N2 C11 C12 103.1(4)
N2 C11 C10 111.7(4)
C12 C11 C10 110.9(4)
N2 C11 H11 110.3
C12 C11 H11 110.3
C10 C11 H11 110.3
C13 C12 C11 104.4(4)
C13 C12 H12A 110.9
C11 C12 H12A 110.9
C13 C12 H12B 110.9
C11 C12 H12B 110.9
H12A C12 H12B 108.9
C12 C13 C14 104.2(5)
C12 C13 H13A 110.9
C14 C13 H13A 110.9
C12 C13 H13B 110.9
C14 C13 H13B 110.9
H13A C13 H13B 108.9
N2 C14 C13 103.5(4)
N2 C14 H14A 111.0
C13 C14 H14A 111.0
N2 C14 H14B 111.1
C13 C14 H14B 111.1
H14A C14 H14B 109.0
O3 C15 O4 124.9(4)
O3 C15 N2 125.0(4)
O4 C15 N2 110.0(4)
O4 C16 C17 102.4(5)
O4 C16 C19 109.3(5)
C17 C16 C19 115.0(8)
O4 C16 C18 111.6(4)
C17 C16 C18 110.5(7)
C19 C16 C18 108.0(7)
C16 C17 H17A 109.5
C16 C17 H17B 109.5
H17A C17 H17B 109.5
C16 C17 H17C 109.5
H17A C17 H17C 109.5
H17B C17 H17C 109.5
C16 C18 H18A 109.4
C16 C18 H18B 109.5
H18A C18 H18B 109.5
C16 C18 H18C 109.5
H18A C18 H18C 109.5
H18B C18 H18C 109.5
C16 C19 H19A 109.5
C16 C19 H19B 109.5
H19A C19 H19B 109.5
C16 C19 H19C 109.5
H19A C19 H19C 109.5
H19B C19 H19C 109.5
O53 C52 C51 119(2)
O53 C52 H52A 107.8
C51 C52 H52A 108.2
O53 C52 H52B 107.0
C51 C52 H52B 107.6
H52A C52 H52B 107.1
C54 O53 C52 121(2)
O53 C54 O56 118(2)
O53 C54 C55 115.8(19)
O56 C54 C55 115.6(19)

loop_
_geom_bond_atom_site_label_1
_geom_bond_atom_site_label_2
_geom_bond_distance
O1 C8 1.227(11)
O2 C5 1.356(6)
O2 C10 1.415(6)
O3 C15 1.206(6)
O4 C15 1.330(5)
O4 C16 1.461(6)
N1 C8 1.326(9)
N1 C4 1.404(6)
N1 H1 0.8800
N2 C15 1.338(6)
N2 C11 1.463(5)
N2 C14 1.474(6)
C1 F1 1.263(8)
C1 F3 1.339(8)
C1 F2 1.365(8)
C1 C2 1.480(8)
C2 C7 1.385(8)
C2 C3 1.387(7)
C3 C4 1.375(8)
C3 H3 0.9500
C4 C5 1.403(7)
C5 C6 1.378(7)
C6 C7 1.391(7)
C6 H6 0.9500
C7 H7 0.9500
C8 C9 1.576(11)
C9 F5 1.328(16)
C9 F4 1.385(14)
C9 H9 1.0000
C10 C11 1.530(7)
C10 H10A 0.9900
C10 H10B 0.9900
C11 C12 1.514(8)
C11 H11 1.0000
C12 C13 1.495(10)
C12 H12A 0.9900
C12 H12B 0.9900
C13 C14 1.535(8)
C13 H13A 0.9900
C13 H13B 0.9900
C14 H14A 0.9900
C14 H14B 0.9900
C16 C17 1.513(10)
C16 C19 1.523(10)
C16 C18 1.530(9)
C17 H17A 0.9800
C17 H17B 0.9800
C17 H17C 0.9800
C18 H18A 0.9800
C18 H18B 0.9800
C18 H18C 0.9800
C19 H19A 0.9800
C19 H19B 0.9800
C19 H19C 0.9800
C52 O53 1.45(2)
C52 C51 1.47(2)
C52 H52A 0.9900
C52 H52B 0.9900
C51 H51A 0.9800
C51 H51B 0.9800
C51 H51C 0.9800
O53 C54 1.448(19)
C54 O56 1.483(19)
C54 C55 1.492(19)
C55 H55A 0.9802
C55 H55B 0.9802
C55 H55C 0.9802

loop_
_geom_torsion_atom_site_label_1
_geom_torsion_atom_site_label_2
_geom_torsion_atom_site_label_3
_geom_torsion_atom_site_label_4
_geom_torsion
F1 C1 C2 C7 -16.1(10)
F3 C1 C2 C7 -145.0(5)
F2 C1 C2 C7 104.2(6)
F1 C1 C2 C3 167.0(7)
F3 C1 C2 C3 38.1(8)
F2 C1 C2 C3 -72.7(7)
C7 C2 C3 C4 -1.5(8)
C1 C2 C3 C4 175.3(5)
C2 C3 C4 C5 1.1(8)
C2 C3 C4 N1 -179.5(5)
C8 N1 C4 C3 2.3(12)
C8 N1 C4 C5 -178.3(8)
C10 O2 C5 C6 -5.7(8)
C10 O2 C5 C4 173.7(4)
C3 C4 C5 O2 -179.3(5)
N1 C4 C5 O2 1.2(7)
C3 C4 C5 C6 0.1(8)
N1 C4 C5 C6 -179.3(5)
O2 C5 C6 C7 178.5(5)
C4 C5 C6 C7 -0.9(8)
C3 C2 C7 C6 0.8(8)
C1 C2 C7 C6 -176.1(5)
C5 C6 C7 C2 0.4(8)
C4 N1 C8 O1 -8.0(16)
C4 N1 C8 C9 171.4(8)
O1 C8 C9 F5 -44.3(12)
N1 C8 C9 F5 136.3(8)
O1 C8 C9 F4 68.3(14)
N1 C8 C9 F4 -111.1(9)
C5 O2 C10 C11 -175.4(4)
C15 N2 C11 C12 -148.1(4)
C14 N2 C11 C12 17.5(5)
C15 N2 C11 C10 92.8(5)
C14 N2 C11 C10 -101.6(5)
O2 C10 C11 N2 -63.0(5)
O2 C10 C11 C12 -177.4(4)
N2 C11 C12 C13 -32.9(5)
C10 C11 C12 C13 86.7(5)
C11 C12 C13 C14 36.1(6)
C15 N2 C14 C13 169.9(4)
C11 N2 C14 C13 4.4(6)
C12 C13 C14 N2 -24.9(6)
C16 O4 C15 O3 -7.3(8)
C16 O4 C15 N2 174.5(4)
C11 N2 C15 O3 -11.0(7)
C14 N2 C15 O3 -174.9(5)
C11 N2 C15 O4 167.1(4)
C14 N2 C15 O4 3.2(6)
C15 O4 C16 C17 178.2(7)
C15 O4 C16 C19 -59.4(8)
C15 O4 C16 C18 60.0(7)
C51 C52 O53 C54 170(2)
C52 O53 C54 O56 167(3)
C52 O53 C54 C55 24(4)
